data_4132952
loop_
_publ_author_name
'Rao, Koya Prabhakara'
'Higuchi, Masakazu'
'Suryachandram, Jettiboina'
'Kitagawa, Susumu'

_publ_section_title
;
 Temperature-Stable Compelled Composite Superhydrophobic Porous
 Coordination Polymers Achieved via an Unattainable de Novo Synthetic
 Method.
;
_journal_issue 42
_journal_name_full 'Journal of the American Chemical Society'
_journal_page_first 13786
_journal_page_last 13792
_journal_paper_doi 10.1021/jacs.8b07577
_journal_volume 140
_journal_year 2018
_chemical_formula_sum 'C71 H79 N5 Ni2 O23 Zn2'
_chemical_formula_weight 1618.55
_space_group_IT_number 2
_space_group_name_Hall '-P 1'
_space_group_name_H-M_alt 'P -1'
_symmetry_cell_setting triclinic
_symmetry_space_group_name_H-M 'P -1'
_atom_sites_solution_hydrogens geom
_atom_sites_solution_primary direct
_atom_sites_solution_secondary difmap
_audit_creation_method SHELXL-97
_cell_angle_alpha 101.594(5)
_cell_angle_beta 90.371(4)
_cell_angle_gamma 110.500(3)
_cell_formula_units_Z 2
_cell_length_a 12.270(3)
_cell_length_b 14.116(4)
_cell_length_c 23.055(6)
_cell_measurement_reflns_used 9150
_cell_measurement_temperature 223(2)
_cell_measurement_theta_max 31.3737
_cell_measurement_theta_min 1.7782
_cell_volume 3651.1(17)
_computing_cell_refinement 'CrystalClear (Rigaku/MSC Inc., 2006)'
_computing_data_collection 'CrystalClear (Rigaku/MSC Inc., 2006)'
_computing_data_reduction 'CrystalClear (Rigaku/MSC Inc., 2006)'
_computing_molecular_graphics ORTEP
_computing_publication_material wingx
_computing_structure_refinement 'SHELXL-97 (Sheldrick, 1997)'
_computing_structure_solution 'SHELXS-97 (Sheldrick, 1997)'
_diffrn_ambient_temperature 223(2)
_diffrn_measured_fraction_theta_full 0.965
_diffrn_measured_fraction_theta_max 0.965
_diffrn_measurement_device_type CCD
_diffrn_measurement_method dtprofit.ref
_diffrn_radiation_monochromator graphite
_diffrn_radiation_source 'fine-focus sealed tube'
_diffrn_radiation_type MoK\a
_diffrn_radiation_wavelength 0.71073
_diffrn_reflns_av_R_equivalents 0.0611
_diffrn_reflns_av_sigmaI/netI 0.1262
_diffrn_reflns_limit_h_max 17
_diffrn_reflns_limit_h_min -16
_diffrn_reflns_limit_k_max 20
_diffrn_reflns_limit_k_min -20
_diffrn_reflns_limit_l_max 21
_diffrn_reflns_limit_l_min -31
_diffrn_reflns_number 34768
_diffrn_reflns_theta_full 31.43
_diffrn_reflns_theta_max 31.43
_diffrn_reflns_theta_min 1.58
_diffrn_standards_decay_% 0
_exptl_absorpt_coefficient_mu 1.236
_exptl_absorpt_correction_T_max 1.0000
_exptl_absorpt_correction_T_min 0.8704
_exptl_absorpt_correction_type numerical
_exptl_crystal_colour 'Green Color'
_exptl_crystal_density_diffrn 1.472
_exptl_crystal_density_method 'not measured'
_exptl_crystal_description Flakes
_exptl_crystal_F_000 1680
_exptl_crystal_size_max 0.300
_exptl_crystal_size_mid 0.200
_exptl_crystal_size_min 0.100
_refine_diff_density_max 0.932
_refine_diff_density_min -1.106
_refine_diff_density_rms 0.154
_refine_ls_extinction_coef 0.0033(3)
_refine_ls_extinction_expression Fc^*^=kFc[1+0.001xFc^2^\l^3^/sin(2\q)]^-1/4^
_refine_ls_extinction_method SHELXL
_refine_ls_goodness_of_fit_ref 1.162
_refine_ls_hydrogen_treatment mixed
_refine_ls_matrix_type full
_refine_ls_number_parameters 936
_refine_ls_number_reflns 19776
_refine_ls_number_restraints 1
_refine_ls_restrained_S_all 1.163
_refine_ls_R_factor_all 0.1674
_refine_ls_R_factor_gt 0.1063
_refine_ls_shift/su_max 0.000
_refine_ls_shift/su_mean 0.000
_refine_ls_structure_factor_coef Fsqd
_refine_ls_weighting_details 'calc w=1/[\s^2^(Fo^2^)+(0.0758P)^2^+11.1405P] where P=(Fo^2^+2Fc^2^)/3'
_refine_ls_weighting_scheme calc
_refine_ls_wR_factor_gt 0.2275
_refine_ls_wR_factor_ref 0.2647
_reflns_number_gt 11462
_reflns_number_total 19776
_reflns_threshold_expression >2sigma(I)
_cod_data_source_file ja8b07577_si_002.cif
_cod_data_source_block '[Zn2Ni2(u3-OH)2(BTMB)2'
_cod_depositor_comments
;
The following automatic conversions were performed:

data item '_exptl_absorpt_correction_type' value 'Numerical' was
changed to 'numerical' in accordance with the
/home/saulius/struct/COD-crude-data/automatic-downloads/DataCite-retrospective/ACS/depositions/lib/dictionaries/cif_core.dic
dictionary named 'cif_core.dic' version 2.4.2 last updated on
2011-04-26.

data item '_symmetry_cell_setting' value 'Triclinic' was changed to
'triclinic' in accordance with the
/home/saulius/struct/COD-crude-data/automatic-downloads/DataCite-retrospective/ACS/depositions/lib/dictionaries/cif_core.dic
dictionary named 'cif_core.dic' version 2.4.2 last updated on
2011-04-26.

Automatic conversion script
Id: cif_fix_values 6909 2019-04-08 15:41:33Z antanas 
;
_cod_original_sg_symbol_H-M P-1
_cod_original_formula_sum C71H79N5Ni2O23Zn2
_cod_database_code 4132952

loop_
_symmetry_equiv_pos_as_xyz
'x, y, z'
'-x, -y, -z'

loop_
_atom_site_label
_atom_site_type_symbol
_atom_site_fract_x
_atom_site_fract_y
_atom_site_fract_z
_atom_site_U_iso_or_equiv
_atom_site_adp_type
_atom_site_occupancy
_atom_site_symmetry_multiplicity
_atom_site_calc_flag
_atom_site_refinement_flags
C1 C 0.4987(6) 0.7383(5) 0.1947(3) 0.0309(15) Uani 1 1 d .
C2 C 0.4523(6) 0.8077(5) 0.1695(3) 0.0278(14) Uani 1 1 d .
C3 C 0.4951(6) 0.9128(5) 0.1912(3) 0.0357(16) Uani 1 1 d .
H3 H 0.5541 0.9413 0.2220 0.043 Uiso 1 1 calc R
C4 C 0.4520(6) 0.9774(6) 0.1682(3) 0.0378(17) Uani 1 1 d .
H4 H 0.4817 1.0486 0.1835 0.045 Uiso 1 1 calc R
C5 C 0.3645(7) 0.9352(6) 0.1221(3) 0.0378(17) Uani 1 1 d .
H5 H 0.3374 0.9787 0.1058 0.045 Uiso 1 1 calc R
C6 C 0.3162(6) 0.8282(5) 0.0998(3) 0.0278(14) Uani 1 1 d .
C7 C 0.3625(6) 0.7665(5) 0.1240(3) 0.0275(13) Uani 1 1 d .
H7 H 0.3324 0.6952 0.1094 0.033 Uiso 1 1 calc R
C8 C 0.2198(6) 0.7832(5) 0.0519(3) 0.0286(14) Uani 1 1 d .
C9 C 0.1376(6) 0.8291(5) 0.0481(3) 0.0305(15) Uani 1 1 d .
H9 H 0.1457 0.8903 0.0750 0.037 Uiso 1 1 calc R
C10 C 0.0427(6) 0.7861(5) 0.0050(3) 0.0304(14) Uani 1 1 d .
C11 C 0.0334(6) 0.6941(5) -0.0346(3) 0.0294(14) Uani 1 1 d .
H11 H -0.0298 0.6636 -0.0631 0.035 Uiso 1 1 calc R
C12 C 0.1153(6) 0.6458(5) -0.0331(3) 0.0289(14) Uani 1 1 d .
C13 C 0.2092(6) 0.6925(5) 0.0105(3) 0.0287(14) Uani 1 1 d .
H13 H 0.2656 0.6628 0.0119 0.034 Uiso 1 1 calc R
C14 C 0.1008(6) 0.5479(5) -0.0756(3) 0.0293(14) Uani 1 1 d .
C15 C 0.1947(6) 0.5290(5) -0.1026(3) 0.0283(14) Uani 1 1 d .
H15 H 0.2691 0.5791 -0.0932 0.034 Uiso 1 1 calc R
C16 C 0.1801(6) 0.4368(5) -0.1434(3) 0.0294(14) Uani 1 1 d .
C17 C 0.0694(6) 0.3613(6) -0.1553(3) 0.0362(16) Uani 1 1 d .
H17 H 0.0583 0.2988 -0.1816 0.043 Uiso 1 1 calc R
C18 C -0.0245(6) 0.3781(6) -0.1285(3) 0.0406(18) Uani 1 1 d .
H18 H -0.0986 0.3271 -0.1373 0.049 Uiso 1 1 calc R
C19 C -0.0093(6) 0.4703(6) -0.0886(3) 0.0344(16) Uani 1 1 d .
H19 H -0.0729 0.4805 -0.0704 0.041 Uiso 1 1 calc R
C20 C 0.2808(6) 0.4187(5) -0.1749(3) 0.0293(14) Uani 1 1 d .
C21 C -0.0458(6) 0.8347(6) 0.0014(3) 0.0343(16) Uani 1 1 d .
C22 C -0.1053(6) 0.8221(5) -0.0527(3) 0.0302(15) Uani 1 1 d .
H22 H -0.0846 0.7878 -0.0872 0.036 Uiso 1 1 calc R
C23 C -0.1955(6) 0.8598(5) -0.0562(3) 0.0281(14) Uani 1 1 d .
C24 C -0.2246(7) 0.9138(6) -0.0057(3) 0.045(2) Uani 1 1 d .
H24 H -0.2851 0.9386 -0.0078 0.054 Uiso 1 1 calc R
C25 C -0.1629(8) 0.9307(7) 0.0478(3) 0.054(2) Uani 1 1 d .
H25 H -0.1800 0.9693 0.0818 0.064 Uiso 1 1 calc R
C26 C -0.0756(7) 0.8906(7) 0.0514(3) 0.049(2) Uani 1 1 d .
H26 H -0.0362 0.9012 0.0881 0.059 Uiso 1 1 calc R
C27 C -0.2627(6) 0.8380(5) -0.1157(3) 0.0327(16) Uani 1 1 d .
C28 C 0.2527(6) 0.3742(5) 0.3275(3) 0.0275(14) Uani 1 1 d .
C29 C 0.1597(5) 0.4034(5) 0.3602(3) 0.0265(13) Uani 1 1 d .
C30 C 0.1862(5) 0.5043(5) 0.3939(3) 0.0271(13) Uani 1 1 d .
H30 H 0.2616 0.5525 0.3966 0.032 Uiso 1 1 calc R
C31 C 0.0994(6) 0.5326(5) 0.4235(3) 0.0282(14) Uani 1 1 d .
C32 C -0.0126(6) 0.4585(6) 0.4193(3) 0.0347(16) Uani 1 1 d .
H32 H -0.0707 0.4763 0.4392 0.042 Uiso 1 1 calc R
C33 C -0.0386(6) 0.3595(6) 0.3862(3) 0.0363(16) Uani 1 1 d .
H33 H -0.1139 0.3113 0.3839 0.044 Uiso 1 1 calc R
C34 C 0.0464(6) 0.3313(6) 0.3564(3) 0.0364(16) Uani 1 1 d .
H34 H 0.0282 0.2644 0.3338 0.044 Uiso 1 1 calc R
C35 C 0.1244(6) 0.6386(5) 0.4592(3) 0.0280(14) Uani 1 1 d .
C36 C 0.2304(6) 0.6937(5) 0.4944(3) 0.0320(15) Uani 1 1 d .
H36 H 0.2871 0.6639 0.4943 0.038 Uiso 1 1 calc R
C37 C 0.2517(6) 0.7920(5) 0.5294(3) 0.0294(14) Uani 1 1 d .
C38 C 0.1684(6) 0.8377(5) 0.5280(3) 0.0339(16) Uani 1 1 d .
H38 H 0.1839 0.9044 0.5502 0.041 Uiso 1 1 calc R
C39 C 0.0619(6) 0.7854(5) 0.4938(3) 0.0328(15) Uani 1 1 d .
C40 C 0.0425(6) 0.6866(5) 0.4596(3) 0.0308(15) Uani 1 1 d .
H40 H -0.0276 0.6515 0.4362 0.037 Uiso 1 1 calc R
C41 C 0.3609(6) 0.8464(5) 0.5705(3) 0.0334(16) Uani 1 1 d .
C42 C 0.3970(6) 0.7928(5) 0.6064(3) 0.0280(14) Uani 1 1 d .
H42 H 0.3546 0.7227 0.6032 0.034 Uiso 1 1 calc R
C43 C 0.4943(6) 0.8411(5) 0.6467(3) 0.0353(16) Uani 1 1 d .
C44 C 0.5588(7) 0.9457(6) 0.6510(4) 0.053(2) Uani 1 1 d .
H44 H 0.6251 0.9789 0.6775 0.063 Uiso 1 1 calc R
C45 C 0.5235(9) 1.0000(7) 0.6154(5) 0.083(4) Uani 1 1 d .
H45 H 0.5666 1.0698 0.6182 0.100 Uiso 1 1 calc R
C46 C 0.4253(8) 0.9516(6) 0.5759(4) 0.060(3) Uani 1 1 d .
H46 H 0.4020 0.9893 0.5529 0.072 Uiso 1 1 calc R
C47 C 0.5327(6) 0.7811(5) 0.6832(3) 0.0308(15) Uani 1 1 d .
C48 C -0.0303(6) 0.8308(5) 0.4946(3) 0.0314(15) Uani 1 1 d .
C49 C -0.1062(6) 0.8073(5) 0.4447(3) 0.0286(14) Uani 1 1 d .
H49 H -0.0947 0.7669 0.4098 0.034 Uiso 1 1 calc R
C50 C -0.2000(6) 0.8427(5) 0.4451(3) 0.0263(13) Uani 1 1 d .
C51 C -0.2167(7) 0.9038(6) 0.4970(3) 0.0401(18) Uani 1 1 d .
H51 H -0.2782 0.9281 0.4982 0.048 Uiso 1 1 calc R
C52 C -0.1408(7) 0.9283(6) 0.5470(3) 0.044(2) Uani 1 1 d .
H52 H -0.1515 0.9692 0.5819 0.053 Uiso 1 1 calc R
C53 C -0.0496(7) 0.8926(6) 0.5456(3) 0.046(2) Uani 1 1 d .
H53 H 0.0005 0.9103 0.5797 0.055 Uiso 1 1 calc R
C54 C -0.2827(6) 0.8121(6) 0.3905(3) 0.0329(15) Uani 1 1 d .
C55 C 0.5587(6) 0.5831(5) 0.4269(3) 0.0324(15) Uani 1 1 d .
H55 H 0.5002 0.6027 0.4132 0.039 Uiso 1 1 calc R
C56 C 0.6913(7) 0.5922(7) 0.5069(3) 0.053(2) Uani 1 1 d .
H56A H 0.7093 0.6249 0.5483 0.079 Uiso 1 1 calc R
H56B H 0.7600 0.6151 0.4860 0.079 Uiso 1 1 calc R
H56C H 0.6652 0.5184 0.5024 0.079 Uiso 1 1 calc R
C57 C 0.5524(8) 0.6869(7) 0.5232(4) 0.054(2) Uani 1 1 d .
H57A H 0.5920 0.7047 0.5621 0.081 Uiso 1 1 calc R
H57B H 0.4705 0.6510 0.5251 0.081 Uiso 1 1 calc R
H57C H 0.5638 0.7489 0.5091 0.081 Uiso 1 1 calc R
C58 C 0.4269(7) 0.3884(6) 0.0664(3) 0.0389(17) Uani 1 1 d .
H58 H 0.4848 0.3665 0.0786 0.047 Uiso 1 1 calc R
C59 C 0.3092(9) 0.4020(8) -0.0129(4) 0.067(3) Uani 1 1 d .
H59A H 0.2990 0.3809 -0.0555 0.101 Uiso 1 1 calc R
H59B H 0.3341 0.4761 -0.0015 0.101 Uiso 1 1 calc R
H59C H 0.2365 0.3714 0.0033 0.101 Uiso 1 1 calc R
C60 C 0.4540(9) 0.3143(8) -0.0342(4) 0.073(3) Uani 1 1 d .
H60A H 0.4218 0.3078 -0.0735 0.110 Uiso 1 1 calc R
H60B H 0.4411 0.2467 -0.0271 0.110 Uiso 1 1 calc R
H60C H 0.5363 0.3533 -0.0307 0.110 Uiso 1 1 calc R
C61 C 0.2032(11) 0.4502(16) 0.2084(6) 0.143(8) Uani 1 1 d .
H61 H 0.1931 0.3880 0.1821 0.171 Uiso 1 1 calc R
C62 C 0.0006(14) 0.3479(10) 0.2009(5) 0.123(6) Uani 1 1 d .
H62A H -0.0700 0.3569 0.2138 0.185 Uiso 1 1 calc R
H62B H 0.0132 0.2954 0.2178 0.185 Uiso 1 1 calc R
H62C H -0.0059 0.3273 0.1583 0.185 Uiso 1 1 calc R
C63 C 0.0761(12) 0.5279(9) 0.2547(5) 0.093(4) Uani 1 1 d .
H63A H -0.0056 0.5082 0.2604 0.139 Uiso 1 1 calc R
H63B H 0.0992 0.5849 0.2350 0.139 Uiso 1 1 calc R
H63C H 0.1202 0.5483 0.2926 0.139 Uiso 1 1 calc R
C64 C 0.7589(13) 1.1231(11) 0.2606(8) 0.112(5) Uani 1 1 d .
H64 H 0.7100 1.1215 0.2914 0.135 Uiso 1 1 calc R
C65 C 0.8043(16) 0.9988(13) 0.3034(7) 0.185(10) Uani 1 1 d .
H65A H 0.8513 0.9566 0.2945 0.278 Uiso 1 1 calc R
H65B H 0.7238 0.9551 0.3018 0.278 Uiso 1 1 calc R
H65C H 0.8287 1.0422 0.3424 0.278 Uiso 1 1 calc R
C66 C 0.900(2) 1.0574(18) 0.2157(8) 0.209(12) Uani 1 1 d .
H66A H 0.9367 1.0096 0.2215 0.313 Uiso 1 1 calc R
H66B H 0.9586 1.1250 0.2191 0.313 Uiso 1 1 calc R
H66C H 0.8590 1.0346 0.1770 0.313 Uiso 1 1 calc R
C67 C 0.2250(12) 0.8243(12) 0.2708(8) 0.113(6) Uani 1 1 d .
H67 H 0.2792 0.8425 0.2432 0.136 Uiso 1 1 calc R
C68 C 0.1333(14) 0.9286(12) 0.2348(7) 0.130(6) Uani 1 1 d .
H68A H 0.0679 0.9501 0.2429 0.195 Uiso 1 1 calc R
H68B H 0.1265 0.8950 0.1937 0.195 Uiso 1 1 calc R
H68C H 0.2043 0.9881 0.2435 0.195 Uiso 1 1 calc R
C69 C 0.0445(13) 0.8286(12) 0.3112(6) 0.135(7) Uani 1 1 d .
H69A H -0.0075 0.8647 0.3074 0.203 Uiso 1 1 calc R
H69B H 0.0781 0.8477 0.3515 0.203 Uiso 1 1 calc R
H69C H 0.0020 0.7552 0.3009 0.203 Uiso 1 1 calc R
C70 C 0.7867(8) 0.5041(11) 0.3188(4) 0.098(5) Uani 1 1 d .
H70A H 0.7876 0.5606 0.3501 0.147 Uiso 1 1 calc R
H70B H 0.8550 0.5256 0.2975 0.147 Uiso 1 1 calc R
H70C H 0.7861 0.4468 0.3354 0.147 Uiso 1 1 calc R
C71 C 0.6200(11) 0.1245(9) 0.0630(5) 0.091(4) Uani 1 1 d .
H71A H 0.7037 0.1489 0.0649 0.136 Uiso 1 1 calc R
H71B H 0.5887 0.0889 0.0230 0.136 Uiso 1 1 calc R
H71C H 0.5925 0.0779 0.0893 0.136 Uiso 1 1 calc R
N1 N 0.5997(5) 0.6199(5) 0.4826(2) 0.0367(14) Uani 1 1 d .
N2 N 0.3970(6) 0.3681(5) 0.0095(3) 0.0440(16) Uani 1 1 d .
N3 N 0.0975(6) 0.4439(7) 0.2199(3) 0.054(2) Uani 1 1 d .
N4 N 0.8178(9) 1.0618(7) 0.2609(4) 0.078(3) Uani 1 1 d .
N5 N 0.1353(7) 0.8555(7) 0.2725(4) 0.074(3) Uani 1 1 d .
O1 O 0.4607(4) 0.6443(4) 0.1711(2) 0.0349(11) Uani 1 1 d .
O2 O 0.5765(4) 0.7819(4) 0.2376(2) 0.0400(13) Uani 1 1 d .
O3 O 0.2537(4) 0.3367(4) -0.2145(2) 0.0381(12) Uani 1 1 d .
O4 O 0.3824(4) 0.4845(4) -0.1605(2) 0.0335(11) Uani 1 1 d .
O5 O -0.2122(5) 0.8180(4) -0.1620(2) 0.0395(12) Uani 1 1 d .
O6 O -0.3640(4) 0.8389(4) -0.1173(2) 0.0441(13) Uani 1 1 d .
O7 O 0.2184(4) 0.2924(4) 0.2877(2) 0.0369(12) Uani 1 1 d .
O8 O 0.3558(4) 0.4342(4) 0.3407(2) 0.0331(11) Uani 1 1 d .
O9 O 0.4799(4) 0.6840(4) 0.6706(2) 0.0365(12) Uani 1 1 d .
O10 O 0.6135(4) 0.8292(4) 0.7241(2) 0.0388(12) Uani 1 1 d .
O11 O -0.2502(4) 0.7684(4) 0.3433(2) 0.0384(12) Uani 1 1 d .
O12 O -0.3753(5) 0.8276(5) 0.3947(2) 0.0490(15) Uani 1 1 d .
O13 O 0.4492(4) 0.3721(4) 0.2197(2) 0.0308(11) Uani 1 1 d D
O14 O 0.5125(4) 0.5756(3) 0.27971(19) 0.0269(9) Uani 1 1 d .
O15 O 0.5933(4) 0.5235(4) 0.3913(2) 0.0344(11) Uani 1 1 d .
O16 O 0.3834(5) 0.4350(4) 0.1051(2) 0.0412(13) Uani 1 1 d .
O17 O 0.2883(5) 0.4870(7) 0.2133(3) 0.080(2) Uani 1 1 d .
O18 O 0.7535(12) 1.1764(9) 0.2324(7) 0.158(6) Uani 1 1 d .
O19 O 0.2389(10) 0.7713(9) 0.3050(7) 0.157(6) Uani 1 1 d .
O20 O 0.6862(4) 0.4736(4) 0.2796(2) 0.0377(12) Uani 1 1 d .
O21 O 0.5827(6) 0.2107(5) 0.0803(4) 0.075(2) Uani 1 1 d .
H21 H 0.5155 0.1902 0.0898 0.112 Uiso 1 1 calc R
O22 O 0.6667(7) 0.3059(5) 0.1976(3) 0.077(2) Uani 1 1 d .
O23 O 0.3999(5) 0.6969(4) 0.3504(3) 0.0539(15) Uani 1 1 d .
Zn1 Zn 0.32283(7) 0.24966(6) 0.23244(3) 0.0290(2) Uani 1 1 d .
Zn2 Zn 0.64442(7) 0.69792(6) 0.27306(3) 0.0297(2) Uani 1 1 d .
Ni3 Ni 0.45388(7) 0.50571(6) 0.19130(3) 0.0251(2) Uani 1 1 d .
Ni4 Ni 0.51671(7) 0.44800(6) 0.30728(3) 0.02345(19) Uani 1 1 d .
H1 H 0.496(5) 0.349(5) 0.202(3) 0.017(17) Uiso 1 1 d D

loop_
_atom_site_aniso_label
_atom_site_aniso_U_11
_atom_site_aniso_U_22
_atom_site_aniso_U_33
_atom_site_aniso_U_23
_atom_site_aniso_U_13
_atom_site_aniso_U_12
C1 0.035(4) 0.036(4) 0.027(3) 0.011(3) -0.003(3) 0.016(3)
C2 0.026(3) 0.029(3) 0.030(3) 0.007(3) -0.003(3) 0.012(3)
C3 0.036(4) 0.033(4) 0.038(4) 0.006(3) -0.008(3) 0.012(3)
C4 0.036(4) 0.026(4) 0.048(4) 0.010(3) -0.011(3) 0.007(3)
C5 0.047(4) 0.039(4) 0.035(4) 0.010(3) -0.004(3) 0.023(4)
C6 0.034(3) 0.028(3) 0.030(3) 0.012(3) 0.001(3) 0.018(3)
C7 0.029(3) 0.025(3) 0.028(3) 0.005(3) -0.005(3) 0.010(3)
C8 0.031(3) 0.042(4) 0.020(3) 0.007(3) 0.000(2) 0.021(3)
C9 0.036(4) 0.032(4) 0.028(3) 0.004(3) -0.006(3) 0.019(3)
C10 0.031(3) 0.038(4) 0.028(3) 0.009(3) -0.001(3) 0.017(3)
C11 0.029(3) 0.035(4) 0.024(3) 0.005(3) -0.005(3) 0.011(3)
C12 0.028(3) 0.038(4) 0.027(3) 0.013(3) 0.003(3) 0.016(3)
C13 0.033(3) 0.032(4) 0.031(3) 0.011(3) -0.001(3) 0.021(3)
C14 0.036(4) 0.033(4) 0.022(3) 0.007(3) -0.005(3) 0.017(3)
C15 0.022(3) 0.032(4) 0.031(3) 0.011(3) -0.002(3) 0.008(3)
C16 0.037(4) 0.031(4) 0.023(3) 0.006(3) 0.003(3) 0.016(3)
C17 0.033(4) 0.036(4) 0.033(4) 0.005(3) 0.002(3) 0.006(3)
C18 0.024(3) 0.042(4) 0.046(4) 0.003(4) -0.001(3) 0.004(3)
C19 0.031(4) 0.036(4) 0.031(4) 0.004(3) 0.003(3) 0.009(3)
C20 0.029(3) 0.031(4) 0.028(3) 0.004(3) -0.002(3) 0.013(3)
C21 0.037(4) 0.041(4) 0.030(4) 0.000(3) -0.009(3) 0.025(3)
C22 0.033(4) 0.036(4) 0.026(3) 0.000(3) -0.007(3) 0.021(3)
C23 0.031(3) 0.028(3) 0.025(3) 0.003(3) -0.007(3) 0.013(3)
C24 0.046(5) 0.065(6) 0.031(4) -0.006(4) -0.015(3) 0.038(4)
C25 0.065(6) 0.077(6) 0.032(4) -0.011(4) -0.011(4) 0.053(5)
C26 0.055(5) 0.068(6) 0.035(4) -0.002(4) -0.008(4) 0.041(5)
C27 0.031(4) 0.021(3) 0.045(4) 0.005(3) -0.013(3) 0.009(3)
C28 0.034(4) 0.033(4) 0.025(3) 0.011(3) 0.002(3) 0.019(3)
C29 0.027(3) 0.032(4) 0.024(3) 0.009(3) -0.002(2) 0.012(3)
C30 0.020(3) 0.029(3) 0.032(3) 0.007(3) -0.005(2) 0.008(3)
C31 0.035(4) 0.029(3) 0.027(3) 0.008(3) -0.004(3) 0.019(3)
C32 0.024(3) 0.047(4) 0.034(4) 0.004(3) -0.002(3) 0.017(3)
C33 0.029(4) 0.036(4) 0.041(4) 0.005(3) 0.001(3) 0.010(3)
C34 0.036(4) 0.040(4) 0.036(4) 0.006(3) -0.004(3) 0.018(3)
C35 0.032(3) 0.035(4) 0.022(3) 0.002(3) -0.004(3) 0.021(3)
C36 0.033(4) 0.038(4) 0.029(3) 0.004(3) -0.007(3) 0.020(3)
C37 0.024(3) 0.031(4) 0.035(4) 0.009(3) -0.006(3) 0.013(3)
C38 0.037(4) 0.030(4) 0.032(4) -0.001(3) -0.012(3) 0.013(3)
C39 0.036(4) 0.038(4) 0.029(3) 0.002(3) -0.010(3) 0.021(3)
C40 0.029(3) 0.039(4) 0.026(3) -0.002(3) -0.011(3) 0.020(3)
C41 0.032(4) 0.031(4) 0.040(4) 0.008(3) -0.012(3) 0.015(3)
C42 0.029(3) 0.030(3) 0.028(3) 0.005(3) -0.005(3) 0.016(3)
C43 0.037(4) 0.032(4) 0.042(4) 0.008(3) -0.012(3) 0.019(3)
C44 0.049(5) 0.031(4) 0.073(6) 0.009(4) -0.036(4) 0.010(4)
C45 0.079(7) 0.032(5) 0.123(9) 0.017(5) -0.064(7) 0.002(5)
C46 0.059(6) 0.037(5) 0.085(7) 0.021(4) -0.041(5) 0.014(4)
C47 0.037(4) 0.035(4) 0.024(3) -0.002(3) -0.010(3) 0.023(3)
C48 0.030(3) 0.033(4) 0.034(4) 0.000(3) -0.010(3) 0.019(3)
C49 0.027(3) 0.031(4) 0.026(3) 0.001(3) -0.010(3) 0.013(3)
C50 0.030(3) 0.024(3) 0.027(3) 0.005(3) -0.009(3) 0.012(3)
C51 0.042(4) 0.047(5) 0.036(4) -0.001(3) -0.008(3) 0.029(4)
C52 0.052(5) 0.053(5) 0.032(4) -0.008(4) -0.008(3) 0.036(4)
C53 0.046(5) 0.061(5) 0.034(4) -0.009(4) -0.018(3) 0.033(4)
C54 0.031(4) 0.040(4) 0.035(4) 0.012(3) -0.008(3) 0.019(3)
C55 0.032(4) 0.031(4) 0.036(4) 0.007(3) 0.001(3) 0.012(3)
C56 0.054(5) 0.079(7) 0.028(4) 0.012(4) -0.010(4) 0.026(5)
C57 0.059(6) 0.049(5) 0.044(5) -0.011(4) 0.009(4) 0.017(4)
C58 0.049(5) 0.035(4) 0.031(4) 0.003(3) -0.008(3) 0.016(4)
C59 0.069(7) 0.098(8) 0.035(5) 0.019(5) -0.012(4) 0.028(6)
C60 0.071(7) 0.086(8) 0.049(6) -0.007(5) 0.011(5) 0.022(6)
C61 0.074(8) 0.32(2) 0.133(12) 0.186(15) 0.059(8) 0.117(12)
C62 0.175(16) 0.100(11) 0.061(8) 0.030(7) 0.007(9) 0.001(11)
C63 0.135(12) 0.092(9) 0.082(8) 0.038(7) 0.004(8) 0.069(9)
C64 0.075(10) 0.072(10) 0.163(17) -0.004(10) -0.019(10) 0.009(8)
C65 0.23(2) 0.138(15) 0.135(14) 0.095(12) -0.086(14) -0.034(14)
C66 0.32(3) 0.29(3) 0.112(14) 0.027(16) 0.054(18) 0.24(3)
C67 0.064(9) 0.100(12) 0.139(14) -0.034(10) 0.007(9) 0.016(8)
C68 0.139(15) 0.115(13) 0.129(13) 0.036(11) -0.012(11) 0.033(11)
C69 0.118(12) 0.149(14) 0.085(10) -0.014(9) 0.043(9) 0.003(11)
C70 0.049(6) 0.192(14) 0.055(6) -0.010(7) -0.010(5) 0.067(8)
C71 0.098(9) 0.072(8) 0.103(9) 0.026(7) 0.049(8) 0.026(7)
N1 0.035(3) 0.046(4) 0.025(3) -0.001(3) -0.007(2) 0.016(3)
N2 0.047(4) 0.055(4) 0.028(3) 0.006(3) -0.004(3) 0.017(3)
N3 0.039(4) 0.092(6) 0.057(4) 0.039(4) 0.014(3) 0.042(4)
N4 0.107(8) 0.073(6) 0.057(5) 0.007(5) 0.001(5) 0.042(6)
N5 0.045(5) 0.080(6) 0.089(7) 0.001(5) 0.005(5) 0.023(5)
O1 0.045(3) 0.033(3) 0.031(3) 0.004(2) -0.011(2) 0.020(2)
O2 0.047(3) 0.036(3) 0.037(3) 0.004(2) -0.021(2) 0.016(2)
O3 0.045(3) 0.030(3) 0.034(3) -0.004(2) -0.001(2) 0.015(2)
O4 0.036(3) 0.039(3) 0.029(2) 0.002(2) -0.001(2) 0.021(2)
O5 0.044(3) 0.046(3) 0.030(3) 0.001(2) -0.009(2) 0.022(3)
O6 0.039(3) 0.051(3) 0.048(3) 0.004(3) -0.016(2) 0.027(3)
O7 0.036(3) 0.036(3) 0.034(3) -0.004(2) -0.002(2) 0.014(2)
O8 0.026(2) 0.039(3) 0.036(3) 0.002(2) 0.001(2) 0.018(2)
O9 0.043(3) 0.031(3) 0.038(3) 0.009(2) -0.010(2) 0.016(2)
O10 0.045(3) 0.038(3) 0.035(3) 0.002(2) -0.020(2) 0.021(2)
O11 0.038(3) 0.046(3) 0.028(3) -0.001(2) -0.012(2) 0.016(2)
O12 0.041(3) 0.065(4) 0.046(3) -0.003(3) -0.011(2) 0.034(3)
O13 0.039(3) 0.035(3) 0.022(2) -0.002(2) -0.004(2) 0.022(2)
O14 0.026(2) 0.031(2) 0.028(2) 0.0103(19) -0.0004(18) 0.014(2)
O15 0.041(3) 0.038(3) 0.027(2) 0.003(2) -0.006(2) 0.020(2)
O16 0.047(3) 0.043(3) 0.034(3) 0.004(2) -0.011(2) 0.019(3)
O17 0.028(3) 0.157(8) 0.070(4) 0.064(5) 0.008(3) 0.028(4)
O18 0.177(12) 0.102(9) 0.216(14) 0.065(9) -0.020(10) 0.060(8)
O19 0.113(9) 0.102(9) 0.254(16) 0.055(9) -0.060(9) 0.026(7)
O20 0.025(2) 0.053(3) 0.039(3) 0.012(2) 0.000(2) 0.018(2)
O21 0.065(5) 0.066(5) 0.090(5) 0.018(4) 0.022(4) 0.018(4)
O22 0.103(6) 0.064(5) 0.071(5) 0.010(4) 0.020(4) 0.040(4)
O23 0.045(3) 0.044(3) 0.075(4) 0.008(3) 0.006(3) 0.022(3)
Zn1 0.0306(4) 0.0324(4) 0.0257(4) 0.0012(3) -0.0074(3) 0.0164(4)
Zn2 0.0305(4) 0.0340(5) 0.0260(4) 0.0036(3) -0.0071(3) 0.0150(4)
Ni3 0.0254(4) 0.0304(5) 0.0215(4) 0.0056(3) -0.0037(3) 0.0127(4)
Ni4 0.0247(4) 0.0275(4) 0.0208(4) 0.0037(3) -0.0039(3) 0.0137(3)

loop_
_atom_type_symbol
_atom_type_description
_atom_type_scat_dispersion_real
_atom_type_scat_dispersion_imag
_atom_type_scat_source
C C 0.0033 0.0016 'International Tables Vol C Tables 4.2.6.8 and 6.1.1.4'
H H 0.0000 0.0000 'International Tables Vol C Tables 4.2.6.8 and 6.1.1.4'
N N 0.0061 0.0033 'International Tables Vol C Tables 4.2.6.8 and 6.1.1.4'
O O 0.0106 0.0060 'International Tables Vol C Tables 4.2.6.8 and 6.1.1.4'
Zn Zn 0.2839 1.4301 'International Tables Vol C Tables 4.2.6.8 and 6.1.1.4'
Ni Ni 0.3393 1.1124 'International Tables Vol C Tables 4.2.6.8 and 6.1.1.4'

loop_
_geom_angle_atom_site_label_1
_geom_angle_atom_site_label_2
_geom_angle_atom_site_label_3
_geom_angle
_geom_angle_site_symmetry_1
_geom_angle_site_symmetry_3
O1 C1 O2 125.7(6) . .
O1 C1 C2 118.0(6) . .
O2 C1 C2 116.2(6) . .
C3 C2 C7 118.4(6) . .
C3 C2 C1 121.0(6) . .
C7 C2 C1 120.5(6) . .
C2 C3 C4 121.3(6) . .
C5 C4 C3 119.4(7) . .
C4 C5 C6 121.1(6) . .
C7 C6 C5 117.5(6) . .
C7 C6 C8 121.7(6) . .
C5 C6 C8 120.8(6) . .
C6 C7 C2 122.3(6) . .
C9 C8 C13 119.0(6) . .
C9 C8 C6 120.7(6) . .
C13 C8 C6 120.3(6) . .
C8 C9 C10 122.0(6) . .
C11 C10 C9 117.3(6) . .
C11 C10 C21 120.8(6) . .
C9 C10 C21 121.9(6) . .
C10 C11 C12 122.8(6) . .
C13 C12 C11 117.7(6) . .
C13 C12 C14 121.6(6) . .
C11 C12 C14 120.7(6) . .
C12 C13 C8 121.2(6) . .
C19 C14 C15 118.3(6) . .
C19 C14 C12 119.6(6) . .
C15 C14 C12 122.1(6) . .
C14 C15 C16 121.8(6) . .
C17 C16 C15 118.4(6) . .
C17 C16 C20 119.9(6) . .
C15 C16 C20 121.7(6) . .
C18 C17 C16 120.7(7) . .
C17 C18 C19 120.5(7) . .
C18 C19 C14 120.4(7) . .
O3 C20 O4 125.5(6) . .
O3 C20 C16 115.2(6) . .
O4 C20 C16 119.2(6) . .
C26 C21 C22 117.5(6) . .
C26 C21 C10 122.1(6) . .
C22 C21 C10 120.3(6) . .
C21 C22 C23 121.2(6) . .
C24 C23 C22 120.1(6) . .
C24 C23 C27 120.8(6) . .
C22 C23 C27 119.0(6) . .
C25 C24 C23 119.2(7) . .
C24 C25 C26 120.5(7) . .
C25 C26 C21 121.4(7) . .
O6 C27 O5 123.2(6) . .
O6 C27 C23 119.4(7) . .
O5 C27 C23 117.3(6) . .
O8 C28 O7 125.8(6) . .
O8 C28 C29 117.7(6) . .
O7 C28 C29 116.5(6) . .
C34 C29 C30 119.7(6) . .
C34 C29 C28 120.5(6) . .
C30 C29 C28 119.9(6) . .
C31 C30 C29 120.2(6) . .
C32 C31 C30 118.8(6) . .
C32 C31 C35 119.8(6) . .
C30 C31 C35 121.5(6) . .
C33 C32 C31 121.0(7) . .
C32 C33 C34 120.5(7) . .
C33 C34 C29 119.9(7) . .
C40 C35 C36 117.8(6) . .
C40 C35 C31 120.8(6) . .
C36 C35 C31 121.4(6) . .
C37 C36 C35 121.1(6) . .
C38 C37 C36 119.3(6) . .
C38 C37 C41 120.1(6) . .
C36 C37 C41 120.5(6) . .
C37 C38 C39 121.3(6) . .
C40 C39 C38 118.0(6) . .
C40 C39 C48 120.1(6) . .
C38 C39 C48 121.8(6) . .
C39 C40 C35 122.4(6) . .
C42 C41 C46 118.4(6) . .
C42 C41 C37 119.8(6) . .
C46 C41 C37 121.7(6) . .
C43 C42 C41 121.6(6) . .
C42 C43 C44 119.4(6) . .
C42 C43 C47 120.4(6) . .
C44 C43 C47 120.2(6) . .
C45 C44 C43 119.5(7) . .
C46 C45 C44 120.9(8) . .
C45 C46 C41 120.2(7) . .
O10 C47 O9 124.9(6) . .
O10 C47 C43 118.8(6) . .
O9 C47 C43 116.3(6) . .
C49 C48 C53 117.2(6) . .
C49 C48 C39 120.4(6) . .
C53 C48 C39 122.3(6) . .
C48 C49 C50 122.0(6) . .
C51 C50 C49 119.1(6) . .
C51 C50 C54 120.8(6) . .
C49 C50 C54 120.1(6) . .
C52 C51 C50 119.3(7) . .
C53 C52 C51 120.6(7) . .
C52 C53 C48 121.9(6) . .
O12 C54 O11 125.8(6) . .
O12 C54 C50 118.9(6) . .
O11 C54 C50 115.3(6) . .
O15 C55 N1 124.0(7) . .
O16 C58 N2 124.3(7) . .
O17 C61 N3 152(2) . .
O18 C64 N4 135(2) . .
O19 C67 N5 121.7(17) . .
C55 N1 C56 120.8(6) . .
C55 N1 C57 121.5(7) . .
C56 N1 C57 117.6(6) . .
C58 N2 C59 121.0(7) . .
C58 N2 C60 121.5(8) . .
C59 N2 C60 117.5(7) . .
C61 N3 C63 120.9(13) . .
C61 N3 C62 120.7(13) . .
C63 N3 C62 118.2(10) . .
C64 N4 C65 122.4(15) . .
C64 N4 C66 118.8(14) . .
C65 N4 C66 118.8(14) . .
C67 N5 C69 123.9(15) . .
C67 N5 C68 117.8(13) . .
C69 N5 C68 118.2(12) . .
C1 O1 Ni3 138.6(4) . .
C1 O2 Zn2 119.3(4) . .
C20 O3 Zn2 125.7(5) . 2_665
C20 O4 Ni3 133.1(4) . 2_665
C27 O5 Zn1 112.1(4) . 2_565
C28 O7 Zn1 123.1(4) . .
C28 O8 Ni4 136.4(4) . .
C47 O9 Ni4 141.1(4) . 2_666
C47 O10 Zn1 119.4(4) . 2_666
C54 O11 Zn2 121.8(4) . 1_455
Zn1 O13 Ni4 101.3(2) . .
Zn1 O13 Ni3 133.6(2) . .
Ni4 O13 Ni3 95.79(19) . .
Zn2 O14 Ni4 127.5(2) . .
Zn2 O14 Ni3 102.34(19) . .
Ni4 O14 Ni3 98.14(19) . .
C55 O15 Ni4 125.2(5) . .
C58 O16 Ni3 126.4(5) . .
C61 O17 Ni3 153.0(15) . .
C70 O20 Ni4 123.9(5) . .
O13 Zn1 O5 111.8(2) . 2_565
O13 Zn1 O7 109.6(2) . .
O5 Zn1 O7 99.1(2) 2_565 .
O13 Zn1 O10 109.7(2) . 2_666
O5 Zn1 O10 121.9(2) 2_565 2_666
O7 Zn1 O10 103.3(2) . 2_666
O11 Zn2 O14 116.5(2) 1_655 .
O11 Zn2 O3 103.0(2) 1_655 2_665
O14 Zn2 O3 111.3(2) . 2_665
O11 Zn2 O2 116.3(2) 1_655 .
O14 Zn2 O2 105.0(2) . .
O3 Zn2 O2 104.2(2) 2_665 .
O17 Ni3 O16 87.3(3) . .
O17 Ni3 O1 86.7(3) . .
O16 Ni3 O1 87.23(19) . .
O17 Ni3 O14 88.5(2) . .
O16 Ni3 O14 175.8(2) . .
O1 Ni3 O14 92.52(17) . .
O17 Ni3 O13 92.2(3) . .
O16 Ni3 O13 97.66(19) . .
O1 Ni3 O13 174.92(18) . .
O14 Ni3 O13 82.50(17) . .
O17 Ni3 O4 174.4(3) . 2_665
O16 Ni3 O4 87.2(2) . 2_665
O1 Ni3 O4 94.1(2) . 2_665
O14 Ni3 O4 97.01(17) . 2_665
O13 Ni3 O4 87.51(19) . 2_665
O9 Ni4 O14 176.44(19) 2_666 .
O9 Ni4 O15 86.56(19) 2_666 .
O14 Ni4 O15 96.76(18) . .
O9 Ni4 O8 94.0(2) 2_666 .
O14 Ni4 O8 87.43(18) . .
O15 Ni4 O8 87.86(19) . .
O9 Ni4 O13 93.17(19) 2_666 .
O14 Ni4 O13 83.44(18) . .
O15 Ni4 O13 176.3(2) . .
O8 Ni4 O13 95.80(19) . .
O9 Ni4 O20 87.9(2) 2_666 .
O14 Ni4 O20 90.91(19) . .
O15 Ni4 O20 87.6(2) . .
O8 Ni4 O20 174.95(19) . .
O13 Ni4 O20 88.74(19) . .

loop_
_geom_bond_atom_site_label_1
_geom_bond_atom_site_label_2
_geom_bond_distance
_geom_bond_site_symmetry_2
C1 O1 1.244(8) .
C1 O2 1.265(8) .
C1 C2 1.496(9) .
C2 C3 1.371(9) .
C2 C7 1.394(8) .
C3 C4 1.387(9) .
C4 C5 1.385(9) .
C5 C6 1.398(9) .
C6 C7 1.389(8) .
C6 C8 1.483(9) .
C8 C9 1.386(8) .
C8 C13 1.400(9) .
C9 C10 1.399(9) .
C10 C11 1.396(9) .
C10 C21 1.483(9) .
C11 C12 1.401(9) .
C12 C13 1.399(9) .
C12 C14 1.478(9) .
C14 C19 1.393(10) .
C14 C15 1.394(9) .
C15 C16 1.397(9) .
C16 C17 1.385(10) .
C16 C20 1.508(9) .
C17 C18 1.381(10) .
C18 C19 1.387(10) .
C20 O3 1.260(8) .
C20 O4 1.260(8) .
C21 C26 1.388(10) .
C21 C22 1.390(9) .
C22 C23 1.394(8) .
C23 C24 1.379(9) .
C23 C27 1.515(9) .
C24 C25 1.377(10) .
C25 C26 1.385(10) .
C27 O6 1.248(8) .
C27 O5 1.269(9) .
C28 O8 1.245(8) .
C28 O7 1.259(8) .
C28 C29 1.502(9) .
C29 C34 1.395(10) .
C29 C30 1.402(9) .
C30 C31 1.399(9) .
C31 C32 1.394(9) .
C31 C35 1.480(9) .
C32 C33 1.376(10) .
C33 C34 1.382(10) .
C35 C40 1.395(8) .
C35 C36 1.406(9) .
C36 C37 1.393(9) .
C37 C38 1.389(9) .
C37 C41 1.500(9) .
C38 C39 1.397(9) .
C39 C40 1.394(9) .
C39 C48 1.482(9) .
C41 C42 1.392(8) .
C41 C46 1.396(10) .
C42 C43 1.384(9) .
C43 C44 1.392(10) .
C43 C47 1.487(9) .
C44 C45 1.389(11) .
C45 C46 1.381(11) .
C47 O10 1.262(7) .
C47 O9 1.264(8) .
C48 C49 1.385(8) .
C48 C53 1.391(10) .
C49 C50 1.406(8) .
C50 C51 1.390(9) .
C50 C54 1.503(8) .
C51 C52 1.384(10) .
C52 C53 1.377(10) .
C54 O12 1.231(8) .
C54 O11 1.276(8) .
C55 O15 1.240(8) .
C55 N1 1.309(8) .
C56 N1 1.456(9) .
C57 N1 1.463(9) .
C58 O16 1.238(9) .
C58 N2 1.306(9) .
C59 N2 1.453(11) .
C60 N2 1.468(11) .
C61 O17 0.984(14) .
C61 N3 1.301(12) .
C62 N3 1.438(14) .
C63 N3 1.399(13) .
C64 O18 1.107(18) .
C64 N4 1.309(17) .
C65 N4 1.423(15) .
C66 N4 1.463(19) .
C67 O19 1.239(19) .
C67 N5 1.319(16) .
C68 N5 1.483(16) .
C69 N5 1.427(14) .
C70 O20 1.407(10) .
C71 O21 1.430(12) .
O1 Ni3 2.074(5) .
O2 Zn2 1.960(5) .
O3 Zn2 1.951(5) 2_665
O4 Ni3 2.103(5) 2_665
O5 Zn1 1.957(5) 2_565
O7 Zn1 1.970(5) .
O8 Ni4 2.083(5) .
O9 Ni4 2.042(5) 2_666
O10 Zn1 1.975(5) 2_666
O11 Zn2 1.926(4) 1_455
O13 Zn1 1.952(5) .
O13 Ni4 2.097(4) .
O13 Ni3 2.100(5) .
O14 Zn2 1.944(4) .
O14 Ni4 2.043(4) .
O14 Ni3 2.079(4) .
O15 Ni4 2.053(4) .
O16 Ni3 2.066(5) .
O17 Ni3 2.037(6) .
O20 Ni4 2.109(5) .
Zn1 O5 1.957(5) 2_565
Zn1 O10 1.975(5) 2_666
Zn2 O11 1.926(4) 1_655
Zn2 O3 1.951(5) 2_665
Ni3 O4 2.103(5) 2_665
Ni4 O9 2.042(5) 2_666
